data_4304057
loop_
_publ_author_name
'Ming-Xing Li'
'Zhi-Xin Miao'
'Min Shao'
'Sheng-Wen Liang'
'Shou-Rong Zhu'

_publ_section_title
;
Metal-Organic Frameworks Constructed from
2,4,6-Tris(4-pyridyl)-1,3,5-triazine
;
_journal_name_full 'Inorganic Chemistry'
_journal_page_first 4481
_journal_page_last 4489
_journal_paper_doi 10.1021/ic701346x
_journal_volume 47
_journal_year 2008
_chemical_formula_sum 'C18 H21 Ag N8 O10'
_chemical_formula_weight 617.30
_chemical_name_systematic
;
 ?
;
_space_group_IT_number 14
_symmetry_cell_setting monoclinic
_symmetry_space_group_name_Hall '-P 2yn'
_symmetry_space_group_name_H-M 'P 1 21/n 1'
_atom_sites_solution_hydrogens geom
_atom_sites_solution_primary direct
_atom_sites_solution_secondary difmap
_audit_creation_method SHELXL-97
_cell_angle_alpha 90.00
_cell_angle_beta 92.792(4)
_cell_angle_gamma 90.00
_cell_formula_units_Z 4
_cell_length_a 8.9909(5)
_cell_length_b 25.4622(13)
_cell_length_c 10.3609(6)
_cell_measurement_reflns_used 1281
_cell_measurement_temperature 296(2)
_cell_measurement_theta_max 21.31
_cell_measurement_theta_min 2.54
_cell_volume 2369.1(2)
_computing_cell_refinement 'Bruker SMART'
_computing_data_collection 'Bruker SMART'
_computing_data_reduction 'Bruker SAINT'
_computing_molecular_graphics 'Bruker SHELXTL'
_computing_publication_material 'Bruker SHELXTL'
_computing_structure_refinement 'SHELXL-97 (Sheldrick, 1997)'
_computing_structure_solution 'SHELXS-97 (Sheldrick, 1990)'
_diffrn_ambient_temperature 296(2)
_diffrn_measured_fraction_theta_full 0.995
_diffrn_measured_fraction_theta_max 0.995
_diffrn_measurement_device_type 'CCD area detector'
_diffrn_measurement_method 'phi and omega scans'
_diffrn_radiation_monochromator graphite
_diffrn_radiation_source 'fine-focus sealed tube'
_diffrn_radiation_type MoK\a
_diffrn_radiation_wavelength 0.71073
_diffrn_reflns_av_R_equivalents 0.0953
_diffrn_reflns_av_sigmaI/netI 0.0846
_diffrn_reflns_limit_h_max 10
_diffrn_reflns_limit_h_min -10
_diffrn_reflns_limit_k_max 24
_diffrn_reflns_limit_k_min -30
_diffrn_reflns_limit_l_max 11
_diffrn_reflns_limit_l_min -12
_diffrn_reflns_number 15222
_diffrn_reflns_theta_full 25.00
_diffrn_reflns_theta_max 25.00
_diffrn_reflns_theta_min 2.12
_exptl_absorpt_coefficient_mu 0.922
_exptl_absorpt_correction_T_max 0.9134
_exptl_absorpt_correction_T_min 0.8370
_exptl_absorpt_correction_type multi-scan
_exptl_absorpt_process_details sadabs
_exptl_crystal_density_diffrn 1.731
_exptl_crystal_density_method 'not measured'
_exptl_crystal_F_000 1248
_exptl_crystal_size_max 0.20
_exptl_crystal_size_mid 0.10
_exptl_crystal_size_min 0.10
_refine_diff_density_max 1.161
_refine_diff_density_min -0.584
_refine_diff_density_rms 0.122
_refine_ls_extinction_coef 0.0058(14)
_refine_ls_extinction_expression Fc^*^=kFc[1+0.001xFc^2^\l^3^/sin(2\q)]^-1/4^
_refine_ls_extinction_method SHELXL
_refine_ls_goodness_of_fit_ref 1.066
_refine_ls_hydrogen_treatment constr
_refine_ls_matrix_type full
_refine_ls_number_parameters 344
_refine_ls_number_reflns 4153
_refine_ls_number_restraints 0
_refine_ls_restrained_S_all 1.066
_refine_ls_R_factor_all 0.1270
_refine_ls_R_factor_gt 0.0750
_refine_ls_shift/su_max 0.000
_refine_ls_shift/su_mean 0.000
_refine_ls_structure_factor_coef Fsqd
_refine_ls_weighting_details 'calc w=1/[\s^2^(Fo^2^)+(0.1093P)^2^+0.3563P] where P=(Fo^2^+2Fc^2^)/3'
_refine_ls_weighting_scheme calc
_refine_ls_wR_factor_gt 0.1882
_refine_ls_wR_factor_ref 0.2126
_reflns_number_gt 2476
_reflns_number_total 4153
_reflns_threshold_expression >2sigma(I)
_cod_data_source_file ic701346x-file.001.cif
_cod_data_source_block a
_cod_depositor_comments
;
The following automatic conversions were performed:
'_symmetry_cell_setting' value 'Monoclinic' changed to 'monoclinic'
according to '/home/saulius/struct/CIF-dictionaries/cif_core.dic'
dictionary named 'cif_core.dic' version 2.4.1 from 2010-06-29.

Automatic conversion script
Id: cif_fix_enum 1527 2010-12-29 10:47:43Z saulius 
;
_cod_database_code 4304057

loop_
_symmetry_equiv_pos_as_xyz
'x, y, z'
'-x+1/2, y+1/2, -z+1/2'
'-x, -y, -z'
'x-1/2, -y-1/2, z-1/2'

loop_
_atom_site_label
_atom_site_type_symbol
_atom_site_fract_x
_atom_site_fract_y
_atom_site_fract_z
_atom_site_U_iso_or_equiv
_atom_site_adp_type
_atom_site_occupancy
_atom_site_symmetry_multiplicity
_atom_site_calc_flag
_atom_site_refinement_flags
_atom_site_disorder_assembly
_atom_site_disorder_group
Ag1 Ag -0.46096(8) 0.05304(2) 0.31302(8) 0.0664(4) Uani 1 1 d . . 4
N2 N 0.2433(6) 0.2907(2) 0.1050(6) 0.0365(14) Uani 1 1 d . A 4
N1 N 0.1728(6) 0.2021(2) 0.1369(6) 0.0380(15) Uani 1 1 d . A 4
N3 N 0.0055(6) 0.2720(2) 0.1838(6) 0.0399(15) Uani 1 1 d . A 4
N5 N 0.6787(7) 0.1896(2) -0.0336(6) 0.0463(16) Uani 1 1 d . A 4
H5A H 0.7615 0.1795 -0.0635 0.056 Uiso 1 1 calc R A 4
N4 N -0.2879(7) 0.1106(2) 0.2812(6) 0.0474(17) Uani 1 1 d . A 4
C9 C 0.4155(8) 0.2215(3) 0.0566(8) 0.0399(18) Uani 1 1 d . A 4
C8 C -0.2002(8) 0.1988(3) 0.2698(7) 0.0400(18) Uani 1 1 d . A 4
H8 H -0.2176 0.2344 0.2830 0.048 Uiso 1 1 calc R A 4
C16 C 0.1447(9) 0.4513(3) 0.1248(8) 0.046(2) Uani 1 1 d . A 4
H16 H 0.2137 0.4758 0.0986 0.055 Uiso 1 1 calc R A 4
C14 C 0.0763(8) 0.3618(2) 0.1526(7) 0.0345(17) Uani 1 1 d . A 4
C2 C 0.1113(7) 0.3055(2) 0.1456(7) 0.0357(17) Uani 1 1 d . A 4
C3 C 0.0439(8) 0.2206(3) 0.1766(7) 0.0394(18) Uani 1 1 d . A 4
C11 C 0.5755(9) 0.1540(3) -0.0079(8) 0.050(2) Uani 1 1 d . A 4
H11 H 0.5945 0.1186 -0.0226 0.060 Uiso 1 1 calc R A 4
C13 C 0.5224(9) 0.2585(3) 0.0323(8) 0.0456(19) Uani 1 1 d . A 4
H13 H 0.5058 0.2940 0.0462 0.055 Uiso 1 1 calc R A 4
C1 C 0.2673(8) 0.2391(2) 0.1026(7) 0.0351(17) Uani 1 1 d . A 4
C12 C 0.6561(8) 0.2407(3) -0.0139(8) 0.048(2) Uani 1 1 d . A 4
H12 H 0.7306 0.2646 -0.0313 0.058 Uiso 1 1 calc R A 4
C15 C 0.1794(8) 0.3990(3) 0.1180(8) 0.045(2) Uani 1 1 d . A 4
H15 H 0.2716 0.3885 0.0902 0.054 Uiso 1 1 calc R A 4
C7 C -0.3041(8) 0.1619(3) 0.3025(8) 0.0443(19) Uani 1 1 d . A 4
H7 H -0.3895 0.1733 0.3412 0.053 Uiso 1 1 calc R A 4
C4 C -0.0685(8) 0.1822(3) 0.2166(7) 0.0338(16) Uani 1 1 d . A 4
C5 C -0.0499(9) 0.1291(3) 0.1979(8) 0.053(2) Uani 1 1 d . A 4
H5 H 0.0372 0.1165 0.1641 0.063 Uiso 1 1 calc R A 4
C10 C 0.4428(8) 0.1683(3) 0.0396(8) 0.046(2) Uani 1 1 d . A 4
H10 H 0.3726 0.1432 0.0601 0.055 Uiso 1 1 calc R A 4
C6 C -0.1594(9) 0.0949(3) 0.2290(10) 0.060(2) Uani 1 1 d . A 4
H6 H -0.1455 0.0593 0.2139 0.072 Uiso 1 1 calc R A 4
C18 C -0.0589(8) 0.3788(3) 0.1917(7) 0.0419(19) Uani 1 1 d . A 4
H18 H -0.1315 0.3548 0.2131 0.050 Uiso 1 1 calc R A 4
C17 C -0.0857(9) 0.4319(3) 0.1990(9) 0.055(2) Uani 1 1 d . A 4
H17 H -0.1775 0.4430 0.2266 0.066 Uiso 1 1 calc R A 4
N6 N 0.0143(7) 0.4686(2) 0.1682(7) 0.0474(17) Uani 1 1 d . . 4
O1 O -0.7192(9) 0.0714(3) 0.3759(10) 0.105(3) Uani 1 1 d . B 4
O2 O -0.6432(9) 0.1513(3) 0.3849(8) 0.096(2) Uani 1 1 d . B 4
O3 O -0.8460(7) 0.1301(3) 0.4666(8) 0.087(2) Uani 1 1 d . B 4
N7 N -0.7370(8) 0.1177(3) 0.4079(8) 0.062(2) Uani 1 1 d . B 4
O4 O -0.0157(7) 0.2291(3) 0.8707(7) 0.0711(18) Uani 1 1 d . C 4
O6 O -0.0747(7) 0.1473(2) 0.8722(7) 0.0695(18) Uani 1 1 d . C 4
O5 O 0.1425(8) 0.1721(3) 0.8124(9) 0.103(3) Uani 1 1 d . C 4
N8 N 0.0188(8) 0.1841(3) 0.8513(8) 0.063(2) Uani 1 1 d . C 4
O10 O 0.0257(14) 0.0459(4) 0.8130(12) 0.165(5) Uani 1 1 d . D 4
H10B H 0.0912 0.0571 0.7632 0.198 Uiso 1 1 d R D 4
H10A H -0.0430 0.0687 0.8177 0.247 Uiso 1 1 d R D 4
O9 O 0.0242(13) 0.0399(4) 0.5649(12) 0.156(5) Uani 1 1 d . E 4
H9B H 0.0770 0.0555 0.6234 0.187 Uiso 1 1 d R E 4
H9A H -0.0423 0.0636 0.5630 0.187 Uiso 1 1 d R E 4
O7 O 0.582(4) 0.0289(7) 0.037(2) 0.22(2) Uani 0.50 1 d P F 1
H7B H 0.5724 0.0148 -0.0370 0.337 Uiso 1 1 d R F 1
H7A H 0.6227 0.0072 0.0904 0.337 Uiso 1 1 d R F 1
O7' O 0.491(4) 0.0199(13) 0.015(2) 0.25(3) Uani 0.50 1 d P . 2
O8 O 0.764(6) 0.9693(9) 0.914(3) 0.67(5) Uani 1 1 d . G 2
H8A H 0.7339 0.9926 0.8603 1.012 Uiso 1 1 d R G 2
H8B H 0.8501 0.9774 0.9453 1.012 Uiso 1 1 d R G 2

loop_
_atom_site_aniso_label
_atom_site_aniso_U_11
_atom_site_aniso_U_22
_atom_site_aniso_U_33
_atom_site_aniso_U_23
_atom_site_aniso_U_13
_atom_site_aniso_U_12
Ag1 0.0719(6) 0.0349(4) 0.0944(7) -0.0013(3) 0.0248(4) -0.0201(3)
N2 0.036(3) 0.026(3) 0.048(4) 0.009(3) 0.007(3) 0.004(2)
N1 0.036(3) 0.027(3) 0.051(4) 0.000(3) 0.003(3) 0.005(2)
N3 0.035(3) 0.032(3) 0.054(4) 0.002(3) 0.010(3) -0.001(3)
N5 0.037(3) 0.048(4) 0.054(4) 0.000(3) 0.003(3) 0.004(3)
N4 0.055(4) 0.030(3) 0.059(4) 0.001(3) 0.012(3) -0.009(3)
C9 0.031(4) 0.034(4) 0.055(5) 0.002(3) 0.002(3) 0.009(3)
C8 0.039(4) 0.026(4) 0.056(5) -0.006(3) 0.008(4) -0.006(3)
C16 0.048(5) 0.021(4) 0.070(6) 0.010(3) 0.005(4) -0.009(3)
C14 0.039(4) 0.025(3) 0.040(4) -0.003(3) 0.009(3) 0.005(3)
C2 0.037(4) 0.023(3) 0.048(5) -0.003(3) 0.008(3) -0.006(3)
C3 0.037(4) 0.029(4) 0.052(5) -0.001(3) 0.006(4) 0.001(3)
C11 0.048(5) 0.040(4) 0.061(5) 0.002(4) 0.004(4) 0.008(4)
C13 0.048(5) 0.034(4) 0.055(5) -0.002(4) 0.007(4) 0.003(3)
C1 0.042(4) 0.024(4) 0.040(4) -0.003(3) 0.005(3) -0.003(3)
C12 0.036(4) 0.043(5) 0.067(6) 0.000(4) 0.011(4) 0.001(3)
C15 0.039(4) 0.035(4) 0.064(5) 0.000(4) 0.015(4) 0.001(3)
C7 0.042(4) 0.037(4) 0.054(5) 0.002(4) 0.007(4) -0.002(3)
C4 0.038(4) 0.027(4) 0.036(4) 0.005(3) 0.004(3) -0.004(3)
C5 0.043(5) 0.040(5) 0.076(6) 0.001(4) 0.016(4) 0.003(3)
C10 0.041(4) 0.034(4) 0.062(5) 0.000(4) 0.007(4) -0.004(3)
C6 0.059(5) 0.027(4) 0.096(7) -0.002(4) 0.016(5) -0.003(4)
C18 0.040(4) 0.029(4) 0.058(5) 0.005(3) 0.018(4) 0.001(3)
C17 0.045(5) 0.039(4) 0.082(6) -0.001(4) 0.019(4) 0.009(4)
N6 0.043(4) 0.028(3) 0.072(5) 0.007(3) 0.014(3) 0.008(3)
O1 0.100(6) 0.046(4) 0.171(8) -0.014(5) 0.032(6) 0.016(4)
O2 0.084(5) 0.091(6) 0.114(6) 0.015(5) 0.022(5) -0.014(4)
O3 0.062(4) 0.069(5) 0.131(6) -0.020(4) 0.014(4) 0.022(3)
N7 0.048(4) 0.056(5) 0.081(6) 0.003(4) 0.006(4) 0.011(4)
O4 0.069(4) 0.058(4) 0.087(5) -0.007(3) 0.011(4) 0.007(3)
O6 0.057(4) 0.057(4) 0.096(5) -0.004(3) 0.021(4) 0.001(3)
O5 0.066(5) 0.106(6) 0.141(7) -0.010(5) 0.051(5) 0.014(4)
N8 0.044(4) 0.075(6) 0.070(5) -0.004(4) 0.012(4) 0.007(4)
O10 0.168(12) 0.104(8) 0.222(14) -0.054(8) 0.007(10) 0.026(6)
O9 0.159(10) 0.132(8) 0.184(10) -0.037(8) 0.083(9) -0.065(7)
O7 0.50(5) 0.040(9) 0.120(16) 0.017(10) -0.18(3) -0.13(2)
O7' 0.37(4) 0.28(5) 0.091(18) 0.12(3) -0.15(2) -0.32(4)
O8 1.39(13) 0.17(2) 0.41(4) -0.10(2) -0.43(6) 0.32(5)

loop_
_atom_type_symbol
_atom_type_description
_atom_type_scat_dispersion_real
_atom_type_scat_dispersion_imag
_atom_type_scat_source
C C 0.0033 0.0016 'International Tables Vol C Tables 4.2.6.8 and 6.1.1.4'
H H 0.0000 0.0000 'International Tables Vol C Tables 4.2.6.8 and 6.1.1.4'
N N 0.0061 0.0033 'International Tables Vol C Tables 4.2.6.8 and 6.1.1.4'
O O 0.0106 0.0060 'International Tables Vol C Tables 4.2.6.8 and 6.1.1.4'
Ag Ag -0.8971 1.1015 'International Tables Vol C Tables 4.2.6.8 and 6.1.1.4'

loop_
_geom_angle_atom_site_label_1
_geom_angle_atom_site_label_2
_geom_angle_atom_site_label_3
_geom_angle
_geom_angle_site_symmetry_1
_geom_angle_site_symmetry_3
_geom_angle_publ_flag
N4 Ag1 N6 145.9(2) . 2_445 ?
N4 Ag1 O1 126.7(2) . . ?
N6 Ag1 O1 87.2(2) 2_445 . ?
C2 N2 C1 115.6(5) . . ?
C1 N1 C3 114.1(6) . . ?
C2 N3 C3 114.1(6) . . ?
C11 N5 C12 121.4(6) . . ?
C11 N5 H5A 119.3 . . ?
C12 N5 H5A 119.3 . . ?
C7 N4 C6 117.1(6) . . ?
C7 N4 Ag1 123.4(5) . . ?
C6 N4 Ag1 119.3(5) . . ?
C13 C9 C10 120.9(6) . . ?
C13 C9 C1 119.5(6) . . ?
C10 C9 C1 119.6(6) . . ?
C7 C8 C4 119.2(6) . . ?
C7 C8 H8 120.4 . . ?
C4 C8 H8 120.4 . . ?
N6 C16 C15 122.6(6) . . ?
N6 C16 H16 118.7 . . ?
C15 C16 H16 118.7 . . ?
C18 C14 C15 118.4(6) . . ?
C18 C14 C2 121.2(6) . . ?
C15 C14 C2 120.4(6) . . ?
N2 C2 N3 124.4(6) . . ?
N2 C2 C14 119.1(5) . . ?
N3 C2 C14 116.5(6) . . ?
N1 C3 N3 125.8(6) . . ?
N1 C3 C4 117.9(6) . . ?
N3 C3 C4 116.3(6) . . ?
N5 C11 C10 121.3(7) . . ?
N5 C11 H11 119.3 . . ?
C10 C11 H11 119.3 . . ?
C9 C13 C12 117.6(7) . . ?
C9 C13 H13 121.2 . . ?
C12 C13 H13 121.2 . . ?
N1 C1 N2 126.0(6) . . ?
N1 C1 C9 117.5(6) . . ?
N2 C1 C9 116.5(6) . . ?
N5 C12 C13 120.7(7) . . ?
N5 C12 H12 119.6 . . ?
C13 C12 H12 119.6 . . ?
C16 C15 C14 119.6(7) . . ?
C16 C15 H15 120.2 . . ?
C14 C15 H15 120.2 . . ?
N4 C7 C8 123.1(7) . . ?
N4 C7 H7 118.4 . . ?
C8 C7 H7 118.4 . . ?
C5 C4 C8 117.7(6) . . ?
C5 C4 C3 121.4(6) . . ?
C8 C4 C3 120.9(6) . . ?
C6 C5 C4 120.0(7) . . ?
C6 C5 H5 120.0 . . ?
C4 C5 H5 120.0 . . ?
C11 C10 C9 118.0(7) . . ?
C11 C10 H10 121.0 . . ?
C9 C10 H10 121.0 . . ?
N4 C6 C5 122.9(7) . . ?
N4 C6 H6 118.5 . . ?
C5 C6 H6 118.5 . . ?
C14 C18 C17 119.2(6) . . ?
C14 C18 H18 120.4 . . ?
C17 C18 H18 120.4 . . ?
N6 C17 C18 123.3(7) . . ?
N6 C17 H17 118.4 . . ?
C18 C17 H17 118.4 . . ?
C17 N6 C16 116.9(6) . . ?
C17 N6 Ag1 120.3(5) . 2_455 ?
C16 N6 Ag1 122.9(4) . 2_455 ?
N7 O1 Ag1 112.6(6) . . ?
O3 N7 O2 119.3(8) . . ?
O3 N7 O1 119.9(8) . . ?
O2 N7 O1 120.7(8) . . ?
O4 N8 O5 122.0(8) . . ?
O4 N8 O6 119.2(7) . . ?
O5 N8 O6 118.8(8) . . ?
H10B O10 H10A 109.5 . . ?
H9B O9 H9A 92.9 . . ?
H7B O7 H7A 109.5 . . ?
O7' O7' H7B 64.8 3_655 . ?
O7' O7' H7A 79.0 3_655 . ?
H7B O7' H7A 68.4 . . ?
H8A O8 H8B 109.5 . . ?

loop_
_geom_bond_atom_site_label_1
_geom_bond_atom_site_label_2
_geom_bond_distance
_geom_bond_site_symmetry_2
_geom_bond_publ_flag
Ag1 N4 2.175(6) . ?
Ag1 N6 2.213(6) 2_445 ?
Ag1 O1 2.486(8) . ?
N2 C2 1.333(8) . ?
N2 C1 1.333(8) . ?
N1 C1 1.328(8) . ?
N1 C3 1.334(8) . ?
N3 C2 1.351(8) . ?
N3 C3 1.357(9) . ?
N5 C11 1.334(10) . ?
N5 C12 1.332(9) . ?
N5 H5A 0.8600 . ?
N4 C7 1.332(9) . ?
N4 C6 1.360(10) . ?
C9 C13 1.377(10) . ?
C9 C10 1.391(10) . ?
C9 C1 1.505(9) . ?
C8 C7 1.380(9) . ?
C8 C4 1.396(9) . ?
C8 H8 0.9300 . ?
C16 N6 1.351(9) . ?
C16 C15 1.370(10) . ?
C16 H16 0.9300 . ?
C14 C18 1.370(9) . ?
C14 C15 1.384(9) . ?
C14 C2 1.471(9) . ?
C3 C4 1.479(9) . ?
C11 C10 1.361(10) . ?
C11 H11 0.9300 . ?
C13 C12 1.392(10) . ?
C13 H13 0.9300 . ?
C12 H12 0.9300 . ?
C15 H15 0.9300 . ?
C7 H7 0.9300 . ?
C4 C5 1.378(10) . ?
C5 C6 1.364(11) . ?
C5 H5 0.9300 . ?
C10 H10 0.9300 . ?
C6 H6 0.9300 . ?
C18 C17 1.376(10) . ?
C18 H18 0.9300 . ?
C17 N6 1.347(10) . ?
C17 H17 0.9300 . ?
N6 Ag1 2.213(6) 2_455 ?
O1 N7 1.238(10) . ?
O2 N7 1.233(10) . ?
O3 N7 1.220(9) . ?
O4 N8 1.207(9) . ?
O6 N8 1.284(9) . ?
O5 N8 1.239(9) . ?
O10 H10B 0.8501 . ?
O10 H10A 0.8500 . ?
O9 H9B 0.8500 . ?
O9 H9A 0.8500 . ?
O7 H7B 0.8499 . ?
O7 H7A 0.8500 . ?
O7' O7' 1.07(8) 3_655 ?
O7' H7B 0.9370 . ?
O7' H7A 1.4248 . ?
O8 H8A 0.8501 . ?
O8 H8B 0.8500 . ?

loop_
_geom_hbond_atom_site_label_D
_geom_hbond_atom_site_label_H
_geom_hbond_atom_site_label_A
_geom_hbond_distance_DH
_geom_hbond_distance_HA
_geom_hbond_distance_DA
_geom_hbond_angle_DHA
_geom_hbond_site_symmetry_A
O9 H9B O10 0.85 2.05 2.574(18) 118.9 .
O10 H10A O6 0.85 2.10 2.814(11) 140.6 .
N5 H5A N8 0.86 2.52 3.340(9) 159.7 1_654
N5 H5A O4 0.86 2.49 3.132(9) 131.9 1_654
N5 H5A O6 0.86 1.84 2.691(8) 171.0 1_654
